data_1001676
loop_
_publ_author_name
'Agafonov, V'
'Kahn, A'
'Michel, D'
'Perez y Jorba, M'

_publ_section_title
;
Crystal structure of a new digermanate: Al2 Ge2 O7
;
_journal_coden_ASTM JSSCBI
_journal_name_full 'Journal of Solid State Chemistry'
_journal_page_first 402
_journal_page_last 404
_journal_paper_doi 10.1016/0022-4596(86)90256-2
_journal_volume 62
_journal_year 1986
_chemical_formula_structural 'Al2 (Ge2 O7)'
_chemical_formula_sum 'Al2 Ge2 O7'
_chemical_name_systematic 'Dialuminium digermanate'
_space_group_IT_number 15
_symmetry_cell_setting monoclinic
_symmetry_Int_Tables_number 15
_symmetry_space_group_name_Hall '-C 2yc'
_symmetry_space_group_name_H-M 'C 1 2/c 1'
_cell_angle_alpha 90
_cell_angle_beta 110.62(2)
_cell_angle_gamma 90
_cell_formula_units_Z 4
_cell_length_a 7.132(1)
_cell_length_b 7.741(1)
_cell_length_c 9.702(2)
_cell_volume 501.3
_exptl_crystal_density_meas 4
_refine_ls_R_factor_all 0.051
_cod_database_code 1001676

loop_
_symmetry_equiv_pos_as_xyz
x,y,z
-x,y,1/2-z
-x,-y,-z
x,-y,1/2+z
1/2+x,1/2+y,z
1/2-x,1/2+y,1/2-z
1/2-x,1/2-y,-z
1/2+x,1/2-y,1/2+z

loop_
_atom_site_label
_atom_site_type_symbol
_atom_site_symmetry_multiplicity
_atom_site_Wyckoff_symbol
_atom_site_fract_x
_atom_site_fract_y
_atom_site_fract_z
_atom_site_occupancy
_atom_site_attached_hydrogens
_atom_site_calc_flag
Ge1 Ge4+ 8 f 0.2414(1) 0.2488(1) 0.2945(1) 1. 0 d
Al1 Al3+ 8 f 0.3290(4) 0.0764(5) 0.0211(3) 1. 0 d
O1 O2- 4 e 0. 0.1694(18) 0.25 1. 0 d
O2 O2- 8 f 0.2891(11) 0.4310(11) 0.3982(7) 1. 0 d
O3 O2- 8 f 0.3972(10) 0.0834(11) 0.3973(7) 1. 0 d
O4 O2- 8 f 0.2887(10) 0.2739(10) 0.1292(7) 1. 0 d

loop_
_atom_type_symbol
_atom_type_oxidation_number
Ge4+ 4.000
Al3+ 3.000
O2- -2.000
